data_7018388
loop_
_publ_author_name
'Diener, Sara A.'
'Santoro, Amedeo'
'Kilner, Colin A.'
'Loughrey, Jonathan J.'
'Halcrow, Malcolm A.'

_publ_section_title
;
 Iron(ii) complexes of new hexadentate 1,1,1-tris-(iminomethyl)ethane
 podands, and their 7-methyl-1,3,5-triazaadamantane rearrangement
 products.
;
_journal_issue 13
_journal_name_full 'Dalton transactions (Cambridge, England : 2003)'
_journal_page_first 3731
_journal_page_last 3739
_journal_paper_doi 10.1039/c2dt11911k
_journal_volume 41
_journal_year 2012
_chemical_formula_moiety 'C17 H21 Fe N9, 2[Cl O4]'
_chemical_formula_sum 'C17 H21 Cl2 Fe N9 O8'
_chemical_formula_weight 606.18
_chemical_name_systematic
;
[1,1,1-Tris(1H-pyrazol-3-ylmethyleneaminomethyl)ethane]iron(II)
diperchlorate
;
_space_group_IT_number 14
_symmetry_cell_setting monoclinic
_symmetry_space_group_name_Hall '-P 2ybc'
_symmetry_space_group_name_H-M 'P 1 21/c 1'
_atom_sites_solution_hydrogens geom
_atom_sites_solution_primary Patterson
_atom_sites_solution_secondary difmap
_audit_creation_method SHELXL-97
_cell_angle_alpha 90.00
_cell_angle_beta 94.781(6)
_cell_angle_gamma 90.00
_cell_formula_units_Z 4
_cell_length_a 10.6707(14)
_cell_length_b 18.468(2)
_cell_length_c 12.6490(16)
_cell_measurement_reflns_used 102968
_cell_measurement_temperature 150(2)
_cell_measurement_theta_max 30.33
_cell_measurement_theta_min 1.92
_cell_volume 2484.0(5)
_computing_cell_refinement 'APEX 2 software, Bruker Nonius 2004'
_computing_data_collection 'APEX 2 software, Bruker Nonius 2004'
_computing_data_reduction 'SAINT, Bruker Nonius 2004'
_computing_molecular_graphics 'XSEED (Barbour, 2001)'
_computing_publication_material 'local program'
_computing_structure_refinement 'SHELXL-97 (Sheldrick, 1997)'
_computing_structure_solution 'SHELXS-97 (Sheldrick, 1990)'
_diffrn_ambient_temperature 150(2)
_diffrn_detector_area_resol_mean '120 microns'
_diffrn_measured_fraction_theta_full 0.996
_diffrn_measured_fraction_theta_max 0.996
_diffrn_measurement_device_type 'Bruker X8 Apex diffractometer'
_diffrn_measurement_method 'Rotation images'
_diffrn_radiation_monochromator graphite
_diffrn_radiation_source 'rotating anode'
_diffrn_radiation_type MoK\a
_diffrn_radiation_wavelength 0.71073
_diffrn_reflns_av_R_equivalents 0.0557
_diffrn_reflns_av_sigmaI/netI 0.0186
_diffrn_reflns_limit_h_max 15
_diffrn_reflns_limit_h_min -15
_diffrn_reflns_limit_k_max 25
_diffrn_reflns_limit_k_min -26
_diffrn_reflns_limit_l_max 17
_diffrn_reflns_limit_l_min -17
_diffrn_reflns_number 102968
_diffrn_reflns_theta_full 30.33
_diffrn_reflns_theta_max 30.33
_diffrn_reflns_theta_min 1.92
_exptl_absorpt_coefficient_mu 0.884
_exptl_absorpt_correction_T_max 0.886
_exptl_absorpt_correction_T_min 0.763
_exptl_absorpt_correction_type multi-scan
_exptl_absorpt_process_details
;
Sheldrick, G. M. (2002). SADABS v. 2.03. University of
G/ottingen, Germany.
;
_exptl_crystal_colour 'dark brown'
_exptl_crystal_density_diffrn 1.621
_exptl_crystal_density_method 'not measured'
_exptl_crystal_description 'rectangular prism'
_exptl_crystal_F_000 1240
_exptl_crystal_size_max 0.28
_exptl_crystal_size_mid 0.22
_exptl_crystal_size_min 0.16
_refine_diff_density_max 0.499
_refine_diff_density_min -0.394
_refine_diff_density_rms 0.052
_refine_ls_extinction_method none
_refine_ls_goodness_of_fit_ref 1.047
_refine_ls_hydrogen_treatment constr
_refine_ls_matrix_type full
_refine_ls_number_parameters 335
_refine_ls_number_reflns 7425
_refine_ls_number_restraints 0
_refine_ls_restrained_S_all 1.047
_refine_ls_R_factor_all 0.0289
_refine_ls_R_factor_gt 0.0265
_refine_ls_shift/su_max 0.001
_refine_ls_shift/su_mean 0.000
_refine_ls_structure_factor_coef Fsqd
_refine_ls_weighting_details 'calc w=1/[\s^2^(Fo^2^)+(0.0309P)^2^+1.4062P] where P=(Fo^2^+2Fc^2^)/3'
_refine_ls_weighting_scheme calc
_refine_ls_wR_factor_gt 0.0700
_refine_ls_wR_factor_ref 0.0722
_reflns_number_gt 6941
_reflns_number_total 7425
_reflns_threshold_expression >2sigma(I)
_cod_data_source_file c2dt11911k.txt
_cod_data_source_block as4
_cod_original_sg_symbol_H-M 'P 21/c'
_cod_database_code 7018388

loop_
_symmetry_equiv_pos_as_xyz
'x, y, z'
'-x, y+1/2, -z+1/2'
'-x, -y, -z'
'x, -y-1/2, z-1/2'

loop_
_atom_site_label
_atom_site_type_symbol
_atom_site_fract_x
_atom_site_fract_y
_atom_site_fract_z
_atom_site_U_iso_or_equiv
_atom_site_adp_type
_atom_site_occupancy
_atom_site_symmetry_multiplicity
_atom_site_calc_flag
_atom_site_refinement_flags
Fe1 Fe 0.257586(14) 0.084644(8) 0.360825(11) 0.01356(4) Uani 1 1 d .
C2 C 0.36806(14) 0.22961(8) 0.65474(10) 0.0306(3) Uani 1 1 d .
H2A H 0.3317 0.2098 0.7172 0.046 Uiso 1 1 calc R
H2B H 0.3356 0.2786 0.6407 0.046 Uiso 1 1 calc R
H2C H 0.4598 0.2313 0.6678 0.046 Uiso 1 1 calc R
C3 C 0.33193(11) 0.18094(6) 0.55787(9) 0.0206(2) Uani 1 1 d .
C4 C 0.18633(11) 0.17022(7) 0.54722(9) 0.0216(2) Uani 1 1 d .
H4A H 0.1623 0.1338 0.5993 0.026 Uiso 1 1 calc R
H4B H 0.1441 0.2164 0.5619 0.026 Uiso 1 1 calc R
N5 N 0.14620(9) 0.14555(5) 0.43831(7) 0.01737(17) Uani 1 1 d .
C6 C 0.05049(11) 0.17571(6) 0.38460(9) 0.0196(2) Uani 1 1 d .
H6 H -0.0049 0.2082 0.4156 0.024 Uiso 1 1 calc R
C7 C 0.03581(10) 0.15524(6) 0.27280(9) 0.0186(2) Uani 1 1 d .
N8 N 0.13519(9) 0.11640(5) 0.24214(7) 0.01674(17) Uani 1 1 d .
N9 N 0.10799(9) 0.10304(6) 0.13705(7) 0.02027(18) Uani 1 1 d .
H9 H 0.1570 0.0786 0.0973 0.024 Uiso 1 1 calc R
C10 C -0.00536(12) 0.13243(7) 0.10078(10) 0.0250(2) Uani 1 1 d .
H10 H -0.0433 0.1298 0.0302 0.030 Uiso 1 1 calc R
C11 C -0.05500(11) 0.16680(7) 0.18587(10) 0.0237(2) Uani 1 1 d .
H11 H -0.1323 0.1923 0.1858 0.028 Uiso 1 1 calc R
C12 C 0.37503(12) 0.21849(6) 0.45663(9) 0.0215(2) Uani 1 1 d .
H12A H 0.3153 0.2575 0.4334 0.026 Uiso 1 1 calc R
H12B H 0.4592 0.2404 0.4724 0.026 Uiso 1 1 calc R
N13 N 0.37964(9) 0.16373(5) 0.37157(7) 0.01670(17) Uani 1 1 d .
C14 C 0.47947(10) 0.15722(6) 0.31939(9) 0.0188(2) Uani 1 1 d .
H14 H 0.5468 0.1910 0.3256 0.023 Uiso 1 1 calc R
C15 C 0.47903(10) 0.09383(6) 0.25073(9) 0.01778(19) Uani 1 1 d .
N16 N 0.38093(9) 0.04843(5) 0.26446(7) 0.01648(17) Uani 1 1 d .
N17 N 0.39552(10) -0.00819(5) 0.19814(8) 0.02084(18) Uani 1 1 d .
H17 H 0.3442 -0.0455 0.1911 0.025 Uiso 1 1 calc R
C18 C 0.49992(12) 0.00017(7) 0.14379(10) 0.0259(2) Uani 1 1 d .
H18 H 0.5287 -0.0328 0.0934 0.031 Uiso 1 1 calc R
C19 C 0.55658(12) 0.06515(7) 0.17506(10) 0.0250(2) Uani 1 1 d .
H19 H 0.6307 0.0858 0.1512 0.030 Uiso 1 1 calc R
C20 C 0.39844(11) 0.10621(7) 0.57409(9) 0.0214(2) Uani 1 1 d .
H20A H 0.4883 0.1107 0.5609 0.026 Uiso 1 1 calc R
H20B H 0.3935 0.0895 0.6480 0.026 Uiso 1 1 calc R
N21 N 0.33549(9) 0.05310(5) 0.49913(7) 0.01783(17) Uani 1 1 d .
C22 C 0.30701(11) -0.01124(7) 0.53167(9) 0.0225(2) Uani 1 1 d .
H22 H 0.3361 -0.0295 0.5995 0.027 Uiso 1 1 calc R
C23 C 0.22653(11) -0.05283(6) 0.45503(10) 0.0218(2) Uani 1 1 d .
N24 N 0.17916(9) -0.01220(5) 0.37103(8) 0.01823(17) Uani 1 1 d .
N25 N 0.10847(10) -0.05803(6) 0.30703(9) 0.0233(2) Uani 1 1 d .
H25 H 0.0668 -0.0453 0.2470 0.028 Uiso 1 1 calc R
C26 C 0.11033(13) -0.12649(7) 0.34778(12) 0.0308(3) Uani 1 1 d .
H26 H 0.0681 -0.1674 0.3164 0.037 Uiso 1 1 calc R
C27 C 0.18502(13) -0.12567(7) 0.44342(12) 0.0301(3) Uani 1 1 d .
H27 H 0.2040 -0.1650 0.4904 0.036 Uiso 1 1 calc R
Cl28 Cl 0.16966(3) 0.083900(17) -0.13456(2) 0.02607(7) Uani 1 1 d .
O29 O 0.26038(10) 0.07550(8) -0.04222(9) 0.0440(3) Uani 1 1 d .
O30 O 0.13454(13) 0.15923(7) -0.14713(12) 0.0513(3) Uani 1 1 d .
O31 O 0.05713(10) 0.04192(6) -0.11698(9) 0.0362(2) Uani 1 1 d .
O32 O 0.22276(11) 0.05826(8) -0.22926(8) 0.0454(3) Uani 1 1 d .
Cl33 Cl 0.29004(3) -0.182546(15) 0.09922(2) 0.02201(6) Uani 1 1 d .
O34 O 0.30381(12) -0.19894(7) -0.01106(9) 0.0429(3) Uani 1 1 d .
O35 O 0.22848(13) -0.24303(7) 0.14642(11) 0.0501(3) Uani 1 1 d .
O36 O 0.41276(10) -0.17136(6) 0.15515(10) 0.0411(3) Uani 1 1 d .
O37 O 0.21641(10) -0.11666(6) 0.10793(10) 0.0400(3) Uani 1 1 d .

loop_
_atom_site_aniso_label
_atom_site_aniso_U_11
_atom_site_aniso_U_22
_atom_site_aniso_U_33
_atom_site_aniso_U_23
_atom_site_aniso_U_13
_atom_site_aniso_U_12
Fe1 0.01582(7) 0.01299(8) 0.01167(7) 0.00035(5) -0.00012(5) 0.00061(5)
C2 0.0372(7) 0.0329(7) 0.0206(5) -0.0116(5) -0.0052(5) 0.0013(5)
C3 0.0245(5) 0.0221(5) 0.0147(5) -0.0047(4) -0.0024(4) 0.0012(4)
C4 0.0247(5) 0.0263(6) 0.0135(4) -0.0039(4) 0.0002(4) 0.0049(4)
N5 0.0197(4) 0.0188(4) 0.0135(4) -0.0011(3) 0.0009(3) 0.0017(3)
C6 0.0202(5) 0.0210(5) 0.0177(5) -0.0009(4) 0.0014(4) 0.0039(4)
C7 0.0192(5) 0.0189(5) 0.0174(5) 0.0006(4) -0.0012(4) 0.0020(4)
N8 0.0194(4) 0.0179(4) 0.0125(4) -0.0001(3) -0.0011(3) 0.0007(3)
N9 0.0236(4) 0.0233(5) 0.0133(4) -0.0012(3) -0.0019(3) 0.0012(4)
C10 0.0267(6) 0.0282(6) 0.0186(5) 0.0002(4) -0.0069(4) 0.0029(5)
C11 0.0220(5) 0.0261(6) 0.0218(5) 0.0006(4) -0.0053(4) 0.0041(4)
C12 0.0287(5) 0.0166(5) 0.0189(5) -0.0040(4) -0.0004(4) -0.0023(4)
N13 0.0218(4) 0.0137(4) 0.0140(4) 0.0005(3) -0.0015(3) -0.0003(3)
C14 0.0204(5) 0.0172(5) 0.0182(5) 0.0025(4) -0.0011(4) -0.0027(4)
C15 0.0180(5) 0.0190(5) 0.0163(5) 0.0026(4) 0.0009(4) 0.0008(4)
N16 0.0191(4) 0.0147(4) 0.0156(4) -0.0015(3) 0.0009(3) 0.0012(3)
N17 0.0244(5) 0.0185(4) 0.0197(4) -0.0049(3) 0.0021(3) 0.0018(3)
C18 0.0277(6) 0.0288(6) 0.0219(5) -0.0039(4) 0.0070(4) 0.0057(5)
C19 0.0231(5) 0.0298(6) 0.0231(5) 0.0009(5) 0.0072(4) 0.0018(5)
C20 0.0232(5) 0.0247(5) 0.0152(5) -0.0011(4) -0.0042(4) 0.0019(4)
N21 0.0184(4) 0.0197(4) 0.0150(4) 0.0011(3) -0.0007(3) 0.0029(3)
C22 0.0245(5) 0.0228(5) 0.0198(5) 0.0067(4) -0.0002(4) 0.0040(4)
C23 0.0233(5) 0.0181(5) 0.0241(5) 0.0056(4) 0.0032(4) 0.0011(4)
N24 0.0196(4) 0.0164(4) 0.0186(4) 0.0008(3) 0.0013(3) -0.0015(3)
N25 0.0248(5) 0.0197(5) 0.0250(5) -0.0021(4) 0.0009(4) -0.0051(4)
C26 0.0334(6) 0.0185(6) 0.0409(7) -0.0013(5) 0.0061(5) -0.0063(5)
C27 0.0339(6) 0.0174(5) 0.0396(7) 0.0075(5) 0.0056(5) -0.0016(5)
Cl28 0.02210(13) 0.03323(16) 0.02294(13) 0.00005(11) 0.00221(10) 0.00214(10)
O29 0.0263(5) 0.0803(9) 0.0249(5) -0.0045(5) -0.0014(4) 0.0091(5)
O30 0.0511(7) 0.0283(6) 0.0734(9) -0.0012(6) -0.0022(6) -0.0013(5)
O31 0.0343(5) 0.0406(6) 0.0337(5) 0.0047(4) 0.0021(4) -0.0093(4)
O32 0.0435(6) 0.0716(9) 0.0223(5) 0.0017(5) 0.0088(4) 0.0168(6)
Cl33 0.02082(12) 0.01892(12) 0.02557(13) -0.00426(10) -0.00231(9) 0.00105(9)
O34 0.0598(7) 0.0417(6) 0.0275(5) -0.0094(5) 0.0043(5) 0.0030(5)
O35 0.0592(8) 0.0388(7) 0.0544(8) 0.0003(5) 0.0168(6) -0.0197(6)
O36 0.0299(5) 0.0293(5) 0.0598(7) -0.0087(5) -0.0210(5) 0.0048(4)
O37 0.0313(5) 0.0324(6) 0.0536(7) -0.0166(5) -0.0112(5) 0.0150(4)

loop_
_atom_type_symbol
_atom_type_description
_atom_type_scat_dispersion_real
_atom_type_scat_dispersion_imag
_atom_type_scat_source
C C 0.0033 0.0016 'International Tables Vol C Tables 4.2.6.8 and 6.1.1.4'
H H 0.0000 0.0000 'International Tables Vol C Tables 4.2.6.8 and 6.1.1.4'
Cl Cl 0.1484 0.1585 'International Tables Vol C Tables 4.2.6.8 and 6.1.1.4'
Fe Fe 0.3463 0.8444 'International Tables Vol C Tables 4.2.6.8 and 6.1.1.4'
N N 0.0061 0.0033 'International Tables Vol C Tables 4.2.6.8 and 6.1.1.4'
O O 0.0106 0.0060 'International Tables Vol C Tables 4.2.6.8 and 6.1.1.4'

loop_
_geom_angle_atom_site_label_1
_geom_angle_atom_site_label_2
_geom_angle_atom_site_label_3
_geom_angle
N13 Fe1 N5 87.98(4)
N13 Fe1 N21 85.96(4)
N5 Fe1 N21 87.36(4)
N13 Fe1 N16 79.76(4)
N5 Fe1 N16 164.41(4)
N21 Fe1 N16 101.21(4)
N13 Fe1 N24 162.15(4)
N5 Fe1 N24 102.03(4)
N21 Fe1 N24 79.85(4)
N16 Fe1 N24 92.36(4)
N13 Fe1 N8 102.91(4)
N5 Fe1 N8 79.69(4)
N21 Fe1 N8 163.93(4)
N16 Fe1 N8 93.61(4)
N24 Fe1 N8 93.49(4)
C2 C3 C20 109.32(10)
C2 C3 C12 108.78(10)
C20 C3 C12 109.87(9)
C2 C3 C4 108.88(10)
C20 C3 C4 109.78(10)
C12 C3 C4 110.18(9)
N5 C4 C3 109.16(9)
C6 N5 C4 120.47(10)
C6 N5 Fe1 117.81(8)
C4 N5 Fe1 120.15(7)
N5 C6 C7 114.24(10)
N8 C7 C11 110.84(10)
N8 C7 C6 112.87(9)
C11 C7 C6 136.27(11)
N9 N8 C7 105.42(9)
N9 N8 Fe1 139.10(8)
C7 N8 Fe1 114.64(7)
N8 N9 C10 111.48(10)
N9 C10 C11 107.71(10)
C10 C11 C7 104.54(10)
N13 C12 C3 108.85(9)
C14 N13 C12 120.56(10)
C14 N13 Fe1 117.62(8)
C12 N13 Fe1 119.92(7)
N13 C14 C15 114.40(10)
N16 C15 C19 110.69(10)
N16 C15 C14 112.49(9)
C19 C15 C14 136.78(11)
N17 N16 C15 105.43(9)
N17 N16 Fe1 139.09(8)
C15 N16 Fe1 115.26(7)
N16 N17 C18 111.37(10)
N17 C18 C19 107.99(10)
C18 C19 C15 104.51(10)
N21 C20 C3 108.92(9)
C22 N21 C20 120.40(10)
C22 N21 Fe1 117.41(8)
C20 N21 Fe1 120.57(7)
N21 C22 C23 114.23(10)
N24 C23 C27 110.40(11)
N24 C23 C22 112.81(10)
C27 C23 C22 136.78(11)
N25 N24 C23 105.88(10)
N25 N24 Fe1 137.79(8)
C23 N24 Fe1 114.58(8)
N24 N25 C26 111.27(11)
N25 C26 C27 107.90(11)
C26 C27 C23 104.55(11)
O30 Cl28 O32 109.85(8)
O30 Cl28 O31 108.56(7)
O32 Cl28 O31 109.62(8)
O30 Cl28 O29 109.77(8)
O32 Cl28 O29 110.36(7)
O31 Cl28 O29 108.65(7)
O34 Cl33 O35 108.77(8)
O34 Cl33 O36 109.88(8)
O35 Cl33 O36 109.31(8)
O34 Cl33 O37 110.26(7)
O35 Cl33 O37 110.28(8)
O36 Cl33 O37 108.34(6)

loop_
_geom_bond_atom_site_label_1
_geom_bond_atom_site_label_2
_geom_bond_distance
Fe1 N13 1.9540(10)
Fe1 N5 1.9578(9)
Fe1 N21 1.9618(9)
Fe1 N16 1.9831(9)
Fe1 N24 1.9834(10)
Fe1 N8 1.9941(9)
C2 C3 1.5424(16)
C3 C20 1.5576(17)
C3 C12 1.5591(17)
C3 C4 1.5608(17)
C4 N5 1.4799(14)
N5 C6 1.3035(14)
C6 C7 1.4596(15)
C7 N8 1.3630(14)
C7 C11 1.4198(15)
N8 N9 1.3594(12)
N9 C10 1.3696(15)
C10 C11 1.3918(17)
C12 N13 1.4804(14)
N13 C14 1.3047(15)
C14 C15 1.4574(16)
C15 N16 1.3636(14)
C15 C19 1.4191(16)
N16 N17 1.3576(13)
N17 C18 1.3657(16)
C18 C19 1.3864(19)
C20 N21 1.4853(15)
N21 C22 1.3017(15)
C22 C23 1.4588(17)
C23 N24 1.3630(15)
C23 C27 1.4201(17)
N24 N25 1.3560(13)
N25 C26 1.3648(17)
C26 C27 1.392(2)
Cl28 O30 1.4462(13)
Cl28 O32 1.4469(11)
Cl28 O31 1.4619(11)
Cl28 O29 1.4618(11)
Cl33 O34 1.4469(11)
Cl33 O35 1.4495(12)
Cl33 O36 1.4503(10)
Cl33 O37 1.4575(10)

loop_
_geom_hbond_atom_site_label_D
_geom_hbond_atom_site_label_H
_geom_hbond_atom_site_label_A
_geom_hbond_distance_DH
_geom_hbond_distance_HA
_geom_hbond_distance_DA
_geom_hbond_angle_DHA
_geom_hbond_site_symmetry_A
N9 H9 O29 0.88 2.16 2.9427(15) 148.1 .
N17 H17 O37 0.88 2.11 2.9332(15) 155.4 .
N25 H25 O31 0.88 2.02 2.8779(16) 163.6 3
